data_1573553
loop_
_publ_author_name
'Jin, Peng-Bo'
'Luo, Qian-Cheng'
'Gransbury, Gemma K.'
'Winpenny, Richard E. P.'
'Mills, David P.'
'Zheng, Yan-Zhen'

_publ_section_title
;
 Rare earth benzene tetraanion-bridged amidinate complexes.
;
_journal_name_full 'Chemical science'
_journal_paper_doi 10.1039/d4sc05982d
_journal_year 2024
_chemical_formula_sum 'C64 H92 N4 Tb2'
_chemical_formula_weight 1235.25
_space_group_crystal_system orthorhombic
_space_group_IT_number 33
_space_group_name_Hall 'P 2c -2n'
_space_group_name_H-M_alt 'P n a 21'
_atom_sites_solution_hydrogens mixed
_audit_creation_method SHELXL-2018/3
_audit_update_record
;
2024-11-13 deposited with the CCDC.	2024-12-24 downloaded from the CCDC.
;
_cell_angle_alpha 90
_cell_angle_beta 90
_cell_angle_gamma 90
_cell_formula_units_Z 4
_cell_length_a 30.89030(15)
_cell_length_b 10.27991(6)
_cell_length_c 18.11204(9)
_cell_measurement_reflns_used 62437
_cell_measurement_temperature 100(2)
_cell_measurement_theta_max 77.3910
_cell_measurement_theta_min 2.8390
_cell_volume 5751.47(5)
_computing_structure_refinement 'SHELXL-2018/3 (Sheldrick, 2018)'
_diffrn_ambient_temperature 100(2)
_diffrn_measured_fraction_theta_full 1.000
_diffrn_measured_fraction_theta_max 0.997
_diffrn_measurement_device_type 'XtaLAB Synergy, Dualflex, HyPix'
_diffrn_measurement_method '\w scans'
_diffrn_radiation_type CuK\a
_diffrn_radiation_wavelength 1.54184
_diffrn_reflns_av_R_equivalents 0.0475
_diffrn_reflns_av_unetI/netI 0.0278
_diffrn_reflns_Laue_measured_fraction_full 1.000
_diffrn_reflns_Laue_measured_fraction_max 0.997
_diffrn_reflns_limit_h_max 39
_diffrn_reflns_limit_h_min -37
_diffrn_reflns_limit_k_max 12
_diffrn_reflns_limit_k_min -13
_diffrn_reflns_limit_l_max 21
_diffrn_reflns_limit_l_min -22
_diffrn_reflns_number 97025
_diffrn_reflns_point_group_measured_fraction_full 0.981
_diffrn_reflns_point_group_measured_fraction_max 0.969
_diffrn_reflns_theta_full 67.684
_diffrn_reflns_theta_max 77.607
_diffrn_reflns_theta_min 2.861
_exptl_absorpt_coefficient_mu 12.234
_exptl_absorpt_correction_T_max 0.101
_exptl_absorpt_correction_T_min 0.087
_exptl_absorpt_correction_type multi-scan
_exptl_absorpt_process_details
;
CrysAlisPro 1.171.41.122a (Rigaku Oxford Diffraction, 2021)
Empirical absorption correction using spherical harmonics,
implemented in SCALE3 ABSPACK scaling algorithm.
;
_exptl_crystal_colour purple
_exptl_crystal_density_diffrn 1.427
_exptl_crystal_description octahedron
_exptl_crystal_F_000 2536
_exptl_crystal_size_max 0.3
_exptl_crystal_size_mid 0.2
_exptl_crystal_size_min 0.2
_refine_diff_density_max 1.219
_refine_diff_density_min -0.986
_refine_diff_density_rms 0.095
_refine_ls_abs_structure_details
;
 Refined as an inversion twin.
;
_refine_ls_abs_structure_Flack 0.425(5)
_refine_ls_extinction_method none
_refine_ls_goodness_of_fit_ref 1.055
_refine_ls_hydrogen_treatment mixed
_refine_ls_matrix_type full
_refine_ls_number_parameters 678
_refine_ls_number_reflns 11868
_refine_ls_number_restraints 8
_refine_ls_restrained_S_all 1.055
_refine_ls_R_factor_all 0.0346
_refine_ls_R_factor_gt 0.0328
_refine_ls_shift/su_max 0.001
_refine_ls_shift/su_mean 0.000
_refine_ls_structure_factor_coef Fsqd
_refine_ls_weighting_details 'w=1/[\s^2^(Fo^2^)+(0.0476P)^2^+13.0958P] where P=(Fo^2^+2Fc^2^)/3'
_refine_ls_weighting_scheme calc
_refine_ls_wR_factor_gt 0.0893
_refine_ls_wR_factor_ref 0.0901
_reflns_Friedel_coverage 0.884
_reflns_Friedel_fraction_full 0.961
_reflns_Friedel_fraction_max 0.940
_reflns_number_gt 11332
_reflns_number_total 11868
_reflns_threshold_expression 'I > 2\s(I)'
_cod_data_source_file d4sc05982d2.cif
_cod_data_source_block crepw010_auto
_cod_database_code 1573553
_shelx_shelxl_version_number 2018/3
_shelx_space_group_comment
;
The symmetry employed for this shelxl refinement is uniquely defined
by the following loop, which should always be used as a source of
symmetry information in preference to the above space-group names.
They are only intended as comments.
;
_shelx_estimated_absorpt_t_min 0.122
_shelx_estimated_absorpt_t_max 0.187

loop_
_space_group_symop_operation_xyz
'x, y, z'
'-x, -y, z+1/2'
'x+1/2, -y+1/2, z'
'-x+1/2, y+1/2, z+1/2'

loop_
_atom_site_label
_atom_site_type_symbol
_atom_site_fract_x
_atom_site_fract_y
_atom_site_fract_z
_atom_site_U_iso_or_equiv
_atom_site_adp_type
_atom_site_occupancy
_atom_site_site_symmetry_order
_atom_site_calc_flag
_atom_site_refinement_flags_posn
_atom_site_refinement_flags_adp
_atom_site_refinement_flags_occupancy
_atom_site_disorder_assembly
_atom_site_disorder_group
Tb01 Tb 0.31373(2) 0.55069(3) 0.53630(2) 0.01361(9) Uani 1 1 d . . . . .
Tb02 Tb 0.43735(2) 0.55034(3) 0.44897(2) 0.01441(9) Uani 1 1 d . . . . .
N003 N 0.53846(17) 0.5651(5) 0.3442(3) 0.0143(10) Uani 1 1 d . . . . .
C004 C 0.45302(18) 0.8100(6) 0.3634(3) 0.0128(11) Uani 1 1 d . . . . .
N005 N 0.27382(16) 0.6875(5) 0.6264(3) 0.0132(10) Uani 1 1 d . . . . .
N006 N 0.47872(16) 0.6951(5) 0.3682(3) 0.0142(10) Uani 1 1 d . . . . .
C007 C 0.2105(2) 0.7569(6) 0.7151(4) 0.0166(14) Uani 1 1 d . . . . .
N008 N 0.21178(17) 0.5637(5) 0.6421(3) 0.0138(10) Uani 1 1 d . . . . .
C009 C 0.52808(19) 0.4948(6) 0.4706(3) 0.0140(12) Uani 1 1 d . . . . .
C00A C 0.23091(18) 0.4821(6) 0.5902(4) 0.0129(11) Uani 1 1 d . . . . .
C00B C 0.1455(2) 0.5618(7) 0.5039(5) 0.0266(16) Uani 1 1 d . . . . .
H00A H 0.139386 0.487729 0.471419 0.040 Uiso 1 1 calc R U . . .
H00B H 0.125018 0.632231 0.493328 0.040 Uiso 1 1 calc R U . . .
H00C H 0.142388 0.534706 0.555501 0.040 Uiso 1 1 calc R U . . .
C00C C 0.25747(19) 0.3769(6) 0.6141(4) 0.0147(12) Uani 1 1 d . . . . .
C00D C 0.2318(2) 0.8888(6) 0.7337(4) 0.0207(13) Uani 1 1 d . . . . .
H00D H 0.260259 0.873662 0.756213 0.031 Uiso 1 1 calc R U . . .
H00E H 0.213426 0.936659 0.768400 0.031 Uiso 1 1 calc R U . . .
H00F H 0.235380 0.939734 0.688388 0.031 Uiso 1 1 calc R U . . .
C00E C 0.2786(2) 0.3027(6) 0.5602(3) 0.0151(12) Uani 1 1 d . . . . .
H00G H 0.296792 0.233110 0.575256 0.018 Uiso 1 1 calc R U . . .
C00F C 0.2455(2) 0.4279(6) 0.4624(4) 0.0169(13) Uani 1 1 d . . . . .
H00H H 0.241392 0.443697 0.411230 0.020 Uiso 1 1 calc R U . . .
C00G C 0.2240(2) 0.5033(6) 0.5134(4) 0.0155(13) Uani 1 1 d . . . . .
C00H C 0.51924(19) 0.4798(6) 0.3943(3) 0.0117(11) Uani 1 1 d . . . . .
C00I C 0.2750(2) 0.8851(6) 0.5135(4) 0.0199(13) Uani 1 1 d . . . . .
H00I H 0.267516 0.791740 0.504586 0.024 Uiso 1 1 calc R U . . .
C00J C 0.4244(2) 0.8288(6) 0.3034(4) 0.0155(12) Uani 1 1 d . . . . .
C00K C 0.3917(2) 0.6290(7) 0.2427(4) 0.0227(13) Uani 1 1 d . . . . .
H00J H 0.398069 0.576986 0.286753 0.034 Uiso 1 1 calc R U . . .
H00K H 0.393498 0.573575 0.198761 0.034 Uiso 1 1 calc R U . . .
H00L H 0.362507 0.665448 0.246659 0.034 Uiso 1 1 calc R U . . .
C00L C 0.2735(2) 0.3280(7) 0.4849(4) 0.0211(14) Uani 1 1 d . . . . .
H00M H 0.288917 0.278153 0.449366 0.025 Uiso 1 1 calc R U . . .
C00M C 0.23454(19) 0.6690(6) 0.6587(3) 0.0131(11) Uani 1 1 d . . . . .
C00N C 0.5888(2) 0.7839(7) 0.3131(4) 0.0208(13) Uani 1 1 d . . . . .
H00N H 0.587009 0.822361 0.362470 0.031 Uiso 1 1 calc R U . . .
H00O H 0.605653 0.841129 0.280724 0.031 Uiso 1 1 calc R U . . .
H00P H 0.602974 0.698755 0.316168 0.031 Uiso 1 1 calc R U . . .
C00O C 0.51749(19) 0.6749(6) 0.3338(3) 0.0146(12) Uani 1 1 d . . . . .
C00P C 0.3265(2) 0.7006(7) 0.7603(4) 0.0221(14) Uani 1 1 d . . . . .
H00Q H 0.295350 0.675151 0.763422 0.027 Uiso 1 1 calc R U . . .
C00Q C 0.4705(2) 0.3008(6) 0.4215(4) 0.0187(13) Uani 1 1 d . . . . .
H00R H 0.451886 0.232861 0.405598 0.022 Uiso 1 1 calc R U . . .
C00R C 0.4519(2) 0.8941(6) 0.4245(4) 0.0162(12) Uani 1 1 d . . . . .
C00S C 0.49112(19) 0.3785(6) 0.3685(4) 0.0158(12) Uani 1 1 d . . . . .
C00T C 0.4850(2) 0.3585(7) 0.2869(4) 0.0194(13) Uani 1 1 d . . . . .
H00T H 0.480439 0.445717 0.263675 0.023 Uiso 1 1 calc R U . . .
C00U C 0.5467(2) 0.7005(7) 0.2066(4) 0.0217(14) Uani 1 1 d . . . . .
H00S H 0.564829 0.753126 0.173762 0.033 Uiso 1 1 calc R U . . .
H00U H 0.517746 0.691222 0.184914 0.033 Uiso 1 1 calc R U . . .
H00V H 0.559715 0.614360 0.212850 0.033 Uiso 1 1 calc R U . . .
C00V C 0.30194(18) 0.7960(6) 0.6372(3) 0.0122(11) Uani 1 1 d . U . . .
C00W C 0.3744(2) 0.4077(6) 0.4871(4) 0.0187(11) Uani 1 1 d . . . . .
C00X C 0.33006(19) 0.7992(6) 0.6979(3) 0.0163(12) Uani 1 1 d . . . . .
C00Y C 0.5619(2) 0.5923(7) 0.4957(4) 0.0175(13) Uani 1 1 d . . . . .
H00Y H 0.558527 0.672234 0.464798 0.021 Uiso 1 1 calc R U . . .
C00Z C 0.4638(2) 0.9146(7) 0.5646(4) 0.0245(14) Uani 1 1 d . . . . .
H00X H 0.458692 1.008610 0.566372 0.037 Uiso 1 1 calc R U . . .
H00Z H 0.484256 0.890215 0.603662 0.037 Uiso 1 1 calc R U . . .
H H 0.436434 0.868387 0.572020 0.037 Uiso 1 1 calc R U . . .
C010 C 0.5263(2) 0.2999(8) 0.2545(4) 0.0287(16) Uani 1 1 d . . . . .
H01A H 0.551197 0.353628 0.268559 0.043 Uiso 1 1 calc R U . . .
H01B H 0.523995 0.297006 0.200575 0.043 Uiso 1 1 calc R U . . .
H01C H 0.530254 0.211523 0.273644 0.043 Uiso 1 1 calc R U . . .
C011 C 0.4828(2) 0.8781(6) 0.4896(4) 0.0171(12) Uani 1 1 d . . . . .
H011 H 0.490737 0.783930 0.492045 0.020 Uiso 1 1 calc R U . . .
C012 C 0.2199(2) 0.2875(7) 0.7237(4) 0.0251(15) Uani 1 1 d . . . . .
H01D H 0.195577 0.345902 0.712991 0.038 Uiso 1 1 calc R U . . .
H01E H 0.221783 0.273128 0.777049 0.038 Uiso 1 1 calc R U . . .
H01F H 0.215234 0.204103 0.698643 0.038 Uiso 1 1 calc R U . . .
C013 C 0.42163(19) 0.9965(6) 0.4251(4) 0.0159(12) Uani 1 1 d . . . . .
H013 H 0.420412 1.053605 0.466314 0.019 Uiso 1 1 calc R U . . .
C014 C 0.5056(2) 0.4162(7) 0.5218(4) 0.0179(13) Uani 1 1 d . . . . .
H014 H 0.510246 0.428090 0.573267 0.022 Uiso 1 1 calc R U . . .
C015 C 0.4464(3) 0.2744(9) 0.2683(5) 0.0289(17) Uani 1 1 d . . . . .
H01G H 0.450759 0.186854 0.288379 0.043 Uiso 1 1 calc R U . . .
H01H H 0.443124 0.269211 0.214538 0.043 Uiso 1 1 calc R U . . .
H01I H 0.420182 0.312496 0.289854 0.043 Uiso 1 1 calc R U . . .
C016 C 0.5241(2) 0.9046(6) 0.2688(4) 0.0185(13) Uani 1 1 d . . . . .
H01J H 0.519751 0.947625 0.316485 0.028 Uiso 1 1 calc R U . . .
H01K H 0.496290 0.897335 0.243059 0.028 Uiso 1 1 calc R U . . .
H01L H 0.544234 0.955828 0.238757 0.028 Uiso 1 1 calc R U . . .
C017 C 0.5582(2) 0.6329(8) 0.5761(4) 0.0247(15) Uani 1 1 d . . . . .
H01M H 0.528132 0.656091 0.587082 0.037 Uiso 1 1 calc R U . . .
H01N H 0.576939 0.708193 0.585175 0.037 Uiso 1 1 calc R U . . .
H01O H 0.567194 0.560624 0.607885 0.037 Uiso 1 1 calc R U . . .
C018 C 0.39371(19) 1.0150(6) 0.3665(4) 0.0185(12) Uani 1 1 d . . . . .
H018 H 0.373454 1.084522 0.367721 0.022 Uiso 1 1 calc R U . . .
C019 C 0.3368(2) 0.9857(6) 0.5860(4) 0.0230(14) Uani 1 1 d . . . . .
H019 H 0.339547 1.049009 0.548029 0.028 Uiso 1 1 calc R U . . .
C01A C 0.1649(2) 0.7851(7) 0.6841(4) 0.0221(14) Uani 1 1 d . . . . .
H01P H 0.148796 0.838969 0.719268 0.033 Uiso 1 1 calc R U . . .
H01Q H 0.149512 0.702890 0.676370 0.033 Uiso 1 1 calc R U . . .
H01R H 0.167492 0.831339 0.636979 0.033 Uiso 1 1 calc R U . . .
C01B C 0.3520(2) 0.5757(7) 0.7443(4) 0.0270(15) Uani 1 1 d . . . . .
H01S H 0.342982 0.540277 0.696489 0.041 Uiso 1 1 calc R U . . .
H01T H 0.346170 0.511675 0.783172 0.041 Uiso 1 1 calc R U . . .
H01U H 0.383006 0.595315 0.743090 0.041 Uiso 1 1 calc R U . . .
C01C C 0.4180(2) 0.8120(8) 0.1629(4) 0.0280(15) Uani 1 1 d . . . . .
H01V H 0.387572 0.837936 0.158583 0.042 Uiso 1 1 calc R U . . .
H01W H 0.425535 0.754086 0.121840 0.042 Uiso 1 1 calc R U . . .
H01X H 0.436429 0.889504 0.161267 0.042 Uiso 1 1 calc R U . . .
C01D C 0.2324(2) 0.9569(7) 0.5285(5) 0.0292(17) Uani 1 1 d . . . . .
H01Y H 0.238422 1.048983 0.538043 0.044 Uiso 1 1 calc R U . . .
HA H 0.218103 0.918543 0.571585 0.044 Uiso 1 1 calc R U . . .
HB H 0.213405 0.949195 0.485328 0.044 Uiso 1 1 calc R U . . .
C01E C 0.3871(2) 0.4667(7) 0.5562(4) 0.0194(14) Uani 1 1 d . . . . .
C01F C 0.4250(2) 0.7406(7) 0.2363(4) 0.0182(13) Uani 1 1 d . . . . .
H01 H 0.454303 0.699679 0.234081 0.022 Uiso 1 1 calc R U . . .
C01G C 0.3951(2) 0.9330(6) 0.3062(4) 0.0207(13) Uani 1 1 d . . . . .
H1 H 0.375878 0.947303 0.266037 0.025 Uiso 1 1 calc R U . . .
C01H C 0.3621(2) 0.4861(7) 0.4244(4) 0.0168(12) Uani 1 1 d . . . . .
C01I C 0.2948(2) 0.9374(7) 0.4422(4) 0.0263(15) Uani 1 1 d . . . . .
H3 H 0.275765 0.916295 0.400532 0.039 Uiso 1 1 calc R U . . .
HC H 0.323205 0.897534 0.434404 0.039 Uiso 1 1 calc R U . . .
HD H 0.297999 1.032040 0.445846 0.039 Uiso 1 1 calc R U . . .
C01J C 0.3587(2) 0.6267(7) 0.4335(4) 0.0215(14) Uani 1 1 d . . . . .
C01K C 0.1919(2) 0.6098(7) 0.4904(4) 0.0184(13) Uani 1 1 d . . . . .
H5 H 0.196851 0.686333 0.523442 0.022 Uiso 1 1 calc R U . . .
C01L C 0.3762(2) 0.6855(5) 0.4993(4) 0.0169(11) Uani 1 1 d . . . . .
C01M C 0.4766(2) 0.3207(6) 0.4973(4) 0.0174(13) Uani 1 1 d . . . . .
H7 H 0.461076 0.269520 0.532058 0.021 Uiso 1 1 calc R U . . .
C01N C 0.3612(2) 0.8981(7) 0.7018(4) 0.0256(15) Uani 1 1 d . . . . .
H8 H 0.380336 0.902187 0.742767 0.031 Uiso 1 1 calc R U . . .
C01O C 0.2049(2) 0.6811(7) 0.7868(4) 0.0211(14) Uani 1 1 d . . . . .
H9 H 0.233177 0.669222 0.810390 0.032 Uiso 1 1 calc R U . . .
HE H 0.192144 0.595934 0.776052 0.032 Uiso 1 1 calc R U . . .
HF H 0.185756 0.729533 0.820081 0.032 Uiso 1 1 calc R U . . .
C01P C 0.3640(2) 0.9907(7) 0.6456(4) 0.0265(16) Uani 1 1 d . . . . .
H10 H 0.385037 1.057919 0.648796 0.032 Uiso 1 1 calc R U . . .
C01Q C 0.3050(2) 0.8890(6) 0.5797(4) 0.0194(13) Uani 1 1 d . . . . .
C01R C 0.5430(2) 0.7672(6) 0.2815(4) 0.0144(13) Uani 1 1 d . . . . .
C01S C 0.5246(2) 0.9541(8) 0.4773(5) 0.0277(18) Uani 1 1 d . . . . .
H11 H 0.538562 0.924070 0.431800 0.042 Uiso 1 1 calc R U . . .
HG H 0.544178 0.939887 0.519177 0.042 Uiso 1 1 calc R U . . .
HH H 0.518018 1.047024 0.473145 0.042 Uiso 1 1 calc R U . . .
C01T C 0.2621(2) 0.3491(6) 0.6959(4) 0.0172(12) Uani 1 1 d . . . . .
H12 H 0.266162 0.433980 0.722031 0.021 Uiso 1 1 calc R U . . .
C01U C 0.3005(3) 0.2619(7) 0.7148(5) 0.0245(16) Uani 1 1 d . . . . .
H13 H 0.295189 0.174026 0.695854 0.037 Uiso 1 1 calc R U . . .
HI H 0.304116 0.258374 0.768541 0.037 Uiso 1 1 calc R U . . .
HJ H 0.326829 0.297132 0.692236 0.037 Uiso 1 1 calc R U . . .
C01V C 0.1973(2) 0.6561(8) 0.4115(4) 0.0263(15) Uani 1 1 d . . . . .
H14 H 0.191489 0.583901 0.377575 0.039 Uiso 1 1 calc R U . . .
HK H 0.226956 0.687275 0.404137 0.039 Uiso 1 1 calc R U . . .
HL H 0.176890 0.727072 0.401740 0.039 Uiso 1 1 calc R U . . .
C01W C 0.6071(2) 0.5353(8) 0.4796(5) 0.0277(16) Uani 1 1 d . . . . .
H15 H 0.610832 0.454331 0.507436 0.042 Uiso 1 1 calc R U . . .
HM H 0.629328 0.597942 0.494471 0.042 Uiso 1 1 calc R U . . .
HN H 0.609741 0.517341 0.426661 0.042 Uiso 1 1 calc R U . . .
C01X C 0.3939(2) 0.6082(7) 0.5578(3) 0.0164(13) Uani 1 1 d D . . . .
C01Y C 0.3390(3) 0.7526(9) 0.8362(4) 0.0359(18) Uani 1 1 d . . . . .
H17 H 0.370455 0.764530 0.838495 0.054 Uiso 1 1 calc R U . . .
HO H 0.329999 0.690374 0.874198 0.054 Uiso 1 1 calc R U . . .
HP H 0.324601 0.836172 0.844626 0.054 Uiso 1 1 calc R U . . .
H2 H 0.354(3) 0.450(7) 0.389(5) 0.010(19) Uiso 1 1 d . . . . .
H6 H 0.379(2) 0.774(6) 0.503(4) 0.003(14) Uiso 1 1 d . . . . .
H00W H 0.376(3) 0.317(7) 0.481(5) 0.021(18) Uiso 1 1 d . . . . .
H4 H 0.351(2) 0.674(7) 0.396(4) 0.011(17) Uiso 1 1 d . . . . .
H16 H 0.398(2) 0.649(7) 0.603(2) 0.019(19) Uiso 1 1 d D . . . .
H01Z H 0.400(3) 0.422(9) 0.595(5) 0.03(2) Uiso 1 1 d . . . . .

loop_
_atom_site_aniso_label
_atom_site_aniso_U_11
_atom_site_aniso_U_22
_atom_site_aniso_U_33
_atom_site_aniso_U_23
_atom_site_aniso_U_13
_atom_site_aniso_U_12
Tb01 0.01275(16) 0.01448(16) 0.01359(17) -0.00062(19) 0.00245(14) -0.00064(12)
Tb02 0.01323(16) 0.01493(17) 0.01506(18) 0.00159(19) 0.00319(13) 0.00054(12)
N003 0.013(2) 0.015(2) 0.015(3) -0.001(2) 0.0041(19) -0.0009(18)
C004 0.013(2) 0.012(3) 0.013(3) 0.003(2) 0.001(2) -0.001(2)
N005 0.010(2) 0.015(2) 0.014(2) -0.001(2) 0.0001(19) -0.0019(18)
N006 0.014(2) 0.014(2) 0.014(2) 0.0001(19) 0.0014(19) 0.0006(19)
C007 0.015(3) 0.017(3) 0.018(3) -0.007(2) 0.001(2) -0.001(2)
N008 0.013(2) 0.014(2) 0.014(3) -0.003(2) 0.0036(19) -0.0002(18)
C009 0.011(3) 0.018(3) 0.013(3) 0.001(2) 0.001(2) 0.004(2)
C00A 0.008(3) 0.016(3) 0.015(3) -0.002(3) 0.005(2) -0.003(2)
C00B 0.017(3) 0.034(4) 0.028(4) 0.006(3) -0.004(3) 0.000(3)
C00C 0.015(3) 0.015(3) 0.014(3) -0.003(2) 0.000(2) -0.002(2)
C00D 0.021(3) 0.017(3) 0.025(3) -0.008(3) 0.004(2) -0.001(2)
C00E 0.021(3) 0.014(3) 0.010(3) 0.005(2) 0.003(2) 0.002(2)
C00F 0.015(3) 0.021(3) 0.014(3) 0.000(3) -0.002(2) -0.003(2)
C00G 0.014(3) 0.015(3) 0.018(3) 0.002(2) -0.001(2) -0.004(2)
C00H 0.012(3) 0.011(3) 0.011(3) -0.001(2) 0.004(2) 0.004(2)
C00I 0.022(3) 0.014(3) 0.024(3) 0.000(2) 0.007(2) -0.002(2)
C00J 0.016(3) 0.013(3) 0.017(3) 0.002(2) 0.003(2) -0.003(2)
C00K 0.025(3) 0.021(3) 0.022(3) -0.005(3) 0.003(3) 0.000(3)
C00L 0.019(3) 0.017(3) 0.028(4) -0.003(3) 0.004(3) -0.005(2)
C00M 0.013(3) 0.015(3) 0.011(3) 0.000(2) 0.000(2) -0.001(2)
C00N 0.020(3) 0.019(3) 0.023(3) 0.003(3) 0.001(3) 0.000(3)
C00O 0.016(3) 0.014(3) 0.014(3) -0.004(2) 0.000(2) -0.002(2)
C00P 0.018(3) 0.031(4) 0.017(3) -0.003(3) -0.003(2) 0.004(3)
C00Q 0.019(3) 0.010(3) 0.027(4) 0.003(2) 0.000(3) 0.000(2)
C00R 0.017(3) 0.014(3) 0.018(3) 0.002(2) 0.004(2) 0.001(2)
C00S 0.014(3) 0.014(3) 0.019(3) -0.002(2) 0.004(2) 0.001(2)
C00T 0.021(3) 0.018(3) 0.018(3) 0.000(3) 0.005(2) -0.002(2)
C00U 0.025(3) 0.026(3) 0.015(3) 0.000(3) 0.008(3) -0.007(3)
C00V 0.0130(15) 0.0123(15) 0.0114(16) -0.0024(12) 0.0016(12) 0.0000(12)
C00W 0.020(3) 0.015(3) 0.021(3) -0.003(3) 0.002(2) 0.000(3)
C00X 0.014(3) 0.022(3) 0.013(3) -0.010(2) 0.001(2) 0.000(2)
C00Y 0.017(3) 0.021(3) 0.014(3) 0.004(2) 0.000(2) 0.003(2)
C00Z 0.030(4) 0.026(3) 0.017(3) 0.001(3) -0.001(3) 0.001(3)
C010 0.032(4) 0.031(4) 0.023(4) -0.012(3) 0.004(3) -0.003(3)
C011 0.022(3) 0.012(3) 0.017(3) -0.002(2) -0.004(2) 0.002(2)
C012 0.027(3) 0.024(3) 0.025(4) 0.011(3) 0.007(3) -0.003(3)
C013 0.018(3) 0.010(3) 0.019(3) -0.001(2) 0.002(2) 0.000(2)
C014 0.019(3) 0.021(3) 0.014(3) 0.003(3) 0.001(2) 0.004(2)
C015 0.027(4) 0.040(4) 0.020(4) 0.002(3) -0.001(3) -0.011(3)
C016 0.020(3) 0.017(3) 0.018(3) 0.001(2) 0.003(2) -0.003(2)
C017 0.024(3) 0.031(4) 0.020(3) 0.001(3) -0.007(3) -0.002(3)
C018 0.015(3) 0.015(3) 0.025(3) 0.003(3) 0.002(2) 0.004(2)
C019 0.022(3) 0.012(3) 0.034(4) -0.003(3) 0.011(3) -0.003(2)
C01A 0.020(3) 0.018(3) 0.028(4) -0.002(3) 0.003(3) 0.005(3)
C01B 0.025(3) 0.030(4) 0.026(4) -0.003(3) 0.000(3) 0.003(3)
C01C 0.031(4) 0.035(4) 0.017(3) 0.000(3) 0.000(3) -0.003(3)
C01D 0.019(3) 0.034(4) 0.035(4) 0.004(3) 0.004(3) 0.001(3)
C01E 0.021(3) 0.020(3) 0.016(4) 0.007(3) 0.004(2) 0.003(2)
C01F 0.015(3) 0.024(3) 0.015(3) 0.000(3) 0.000(2) -0.002(2)
C01G 0.019(3) 0.017(3) 0.027(4) 0.006(3) -0.003(3) 0.000(2)
C01H 0.020(3) 0.020(3) 0.010(3) 0.001(3) 0.001(2) -0.004(2)
C01I 0.029(4) 0.024(3) 0.025(4) 0.002(3) 0.008(3) 0.002(3)
C01J 0.020(3) 0.021(3) 0.023(4) 0.004(3) 0.003(2) 0.003(2)
C01K 0.013(3) 0.020(3) 0.022(3) 0.004(3) -0.005(2) 0.001(2)
C01L 0.020(3) 0.012(3) 0.018(3) -0.005(3) 0.002(2) 0.000(3)
C01M 0.020(3) 0.016(3) 0.016(3) 0.003(2) 0.004(2) 0.000(2)
C01N 0.017(3) 0.027(3) 0.032(4) -0.011(3) 0.001(3) -0.003(3)
C01O 0.026(3) 0.022(3) 0.015(3) -0.003(3) 0.007(3) -0.004(3)
C01P 0.017(3) 0.023(3) 0.040(4) -0.016(3) 0.008(3) -0.002(3)
C01Q 0.014(3) 0.016(3) 0.028(4) -0.004(3) 0.005(2) -0.001(2)
C01R 0.017(3) 0.014(3) 0.012(3) -0.001(2) 0.004(2) -0.001(2)
C01S 0.018(3) 0.040(5) 0.025(4) -0.005(3) 0.000(3) 0.002(3)
C01T 0.022(3) 0.015(3) 0.015(3) 0.006(2) 0.002(2) 0.003(2)
C01U 0.030(4) 0.026(4) 0.018(4) 0.008(3) 0.000(3) 0.009(3)
C01V 0.028(4) 0.029(4) 0.022(4) 0.004(3) -0.005(3) 0.000(3)
C01W 0.013(3) 0.037(4) 0.034(4) -0.001(3) -0.001(3) 0.001(3)
C01X 0.014(3) 0.025(3) 0.010(3) 0.001(2) 0.002(2) -0.001(2)
C01Y 0.036(4) 0.049(5) 0.022(4) -0.011(4) -0.006(3) 0.008(4)

loop_
_atom_type_symbol
_atom_type_description
_atom_type_scat_dispersion_real
_atom_type_scat_dispersion_imag
_atom_type_scat_source
C C 0.0181 0.0091 'International Tables Vol C Tables 4.2.6.8 and 6.1.1.4'
H H 0.0000 0.0000 'International Tables Vol C Tables 4.2.6.8 and 6.1.1.4'
N N 0.0311 0.0180 'International Tables Vol C Tables 4.2.6.8 and 6.1.1.4'
Tb Tb -9.1472 9.1891 'International Tables Vol C Tables 4.2.6.8 and 6.1.1.4'

loop_
_geom_angle_atom_site_label_1
_geom_angle_atom_site_label_2
_geom_angle_atom_site_label_3
_geom_angle
_geom_angle_site_symmetry_1
_geom_angle_site_symmetry_3
_geom_angle_publ_flag
C01J Tb01 C01E 72.6(2) . . ?
C01J Tb01 C01L 34.1(2) . . ?
C01E Tb01 C01L 61.0(2) . . ?
C01J Tb01 N005 126.9(2) . . ?
C01E Tb01 N005 124.2(2) . . ?
C01L Tb01 N005 104.39(18) . . ?
C01J Tb01 C00W 60.0(2) . . ?
C01E Tb01 C00W 33.6(2) . . ?
C01L Tb01 C00W 69.7(2) . . ?
N005 Tb01 C00W 157.5(2) . . ?
C01J Tb01 C01X 59.8(2) . . ?
C01E Tb01 C01X 33.9(2) . . ?
C01L Tb01 C01X 32.9(2) . . ?
N005 Tb01 C01X 104.39(18) . . ?
C00W Tb01 C01X 58.5(2) . . ?
C01J Tb01 C01H 33.4(2) . . ?
C01E Tb01 C01H 59.6(2) . . ?
C01L Tb01 C01H 58.9(2) . . ?
N005 Tb01 C01H 160.2(2) . . ?
C00W Tb01 C01H 32.5(2) . . ?
C01X Tb01 C01H 67.9(2) . . ?
C01J Tb01 C00L 105.2(2) . . ?
C01E Tb01 C00L 99.9(2) . . ?
C01L Tb01 C00L 136.4(2) . . ?
N005 Tb01 C00L 117.86(19) . . ?
C00W Tb01 C00L 74.6(2) . . ?
C01X Tb01 C00L 132.2(2) . . ?
C01H Tb01 C00L 77.5(2) . . ?
C01J Tb01 C00F 101.9(2) . . ?
C01E Tb01 C00F 127.4(2) . . ?
C01L Tb01 C00F 135.4(2) . . ?
N005 Tb01 C00F 101.32(18) . . ?
C00W Tb01 C00F 97.3(2) . . ?
C01X Tb01 C00F 154.1(2) . . ?
C01H Tb01 C00F 86.8(2) . . ?
C00L Tb01 C00F 29.2(2) . . ?
C01J Tb01 C00E 128.8(2) . . ?
C01E Tb01 C00E 90.9(2) . . ?
C01L Tb01 C00E 148.75(19) . . ?
N005 Tb01 C00E 102.78(17) . . ?
C00W Tb01 C00E 79.3(2) . . ?
C01X Tb01 C00E 123.9(2) . . ?
C01H Tb01 C00E 96.3(2) . . ?
C00L Tb01 C00E 29.0(2) . . ?
C00F Tb01 C00E 51.08(18) . . ?
C01J Tb01 C00A 148.7(2) . . ?
C01E Tb01 C00A 134.2(2) . . ?
C01L Tb01 C00A 160.22(19) . . ?
N005 Tb01 C00A 57.65(17) . . ?
C00W Tb01 C00A 130.1(2) . . ?
C01X Tb01 C00A 151.06(19) . . ?
C01H Tb01 C00A 136.39(19) . . ?
C00L Tb01 C00A 60.24(19) . . ?
C00F Tb01 C00A 51.03(19) . . ?
C00E Tb01 C00A 50.93(18) . . ?
C01J Tb01 C00G 119.7(2) . . ?
C01E Tb01 C00G 149.5(2) . . ?
C01L Tb01 C00G 144.9(2) . . ?
N005 Tb01 C00G 73.06(18) . . ?
C00W Tb01 C00G 124.6(2) . . ?
C01X Tb01 C00G 176.6(2) . . ?
C01H Tb01 C00G 113.7(2) . . ?
C00L Tb01 C00G 51.1(2) . . ?
C00F Tb01 C00G 28.3(2) . . ?
C00E Tb01 C00G 59.31(18) . . ?
C00A Tb01 C00G 29.1(2) . . ?
N006 Tb02 C01X 128.1(2) . . ?
N006 Tb02 C01H 123.3(2) . . ?
C01X Tb02 C01H 72.2(2) . . ?
N006 Tb02 C01L 105.84(19) . . ?
C01X Tb02 C01L 33.5(2) . . ?
C01H Tb02 C01L 60.3(2) . . ?
N006 Tb02 C00W 156.4(2) . . ?
C01X Tb02 C00W 60.1(2) . . ?
C01H Tb02 C00W 33.6(2) . . ?
C01L Tb02 C00W 69.2(2) . . ?
N006 Tb02 C01J 104.05(19) . . ?
C01X Tb02 C01J 59.8(2) . . ?
C01H Tb02 C01J 33.6(2) . . ?
C01L Tb02 C01J 33.0(2) . . ?
C00W Tb02 C01J 58.7(2) . . ?
N006 Tb02 C01E 161.5(2) . . ?
C01X Tb02 C01E 33.4(2) . . ?
C01H Tb02 C01E 59.2(2) . . ?
C01L Tb02 C01E 58.0(2) . . ?
C00W Tb02 C01E 32.4(2) . . ?
C01J Tb02 C01E 67.8(2) . . ?
N006 Tb02 C01M 118.32(18) . . ?
C01X Tb02 C01M 100.9(2) . . ?
C01H Tb02 C01M 103.9(2) . . ?
C01L Tb02 C01M 132.7(2) . . ?
C00W Tb02 C01M 76.0(2) . . ?
C01J Tb02 C01M 134.7(2) . . ?
C01E Tb02 C01M 75.4(2) . . ?
N006 Tb02 C00Q 105.03(18) . . ?
C01X Tb02 C00Q 124.2(2) . . ?
C01H Tb02 C00Q 93.9(2) . . ?
C01L Tb02 C00Q 147.5(2) . . ?
C00W Tb02 C00Q 78.4(2) . . ?
C01J Tb02 C00Q 127.3(2) . . ?
C01E Tb02 C00Q 92.7(2) . . ?
C01M Tb02 C00Q 29.0(2) . . ?
N006 Tb02 C00H 58.42(18) . . ?
C01X Tb02 C00H 146.71(19) . . ?
C01H Tb02 C00H 135.9(2) . . ?
C01L Tb02 C00H 160.99(19) . . ?
C00W Tb02 C00H 129.6(2) . . ?
C01J Tb02 C00H 153.0(2) . . ?
C01E Tb02 C00H 134.95(19) . . ?
C01M Tb02 C00H 60.14(18) . . ?
C00Q Tb02 C00H 51.21(18) . . ?
N006 Tb02 C00S 76.42(18) . . ?
C01X Tb02 C00S 152.2(2) . . ?
C01H Tb02 C00S 107.1(2) . . ?
C01L Tb02 C00S 166.5(2) . . ?
C00W Tb02 C00S 103.29(19) . . ?
C01J Tb02 C00S 133.6(2) . . ?
C01E Tb02 C00S 121.5(2) . . ?
C01M Tb02 C00S 51.62(19) . . ?
C00Q Tb02 C00S 28.80(19) . . ?
C00H Tb02 C00S 29.46(18) . . ?
N006 Tb02 C014 100.65(18) . . ?
C01X Tb02 C014 98.6(2) . . ?
C01H Tb02 C014 130.9(2) . . ?
C01L Tb02 C014 131.0(2) . . ?
C00W Tb02 C014 99.3(2) . . ?
C01J Tb02 C014 154.2(2) . . ?
C01E Tb02 C014 86.4(2) . . ?
C01M Tb02 C014 28.8(2) . . ?
C00Q Tb02 C014 50.8(2) . . ?
C00H Tb02 C014 51.04(18) . . ?
C00S Tb02 C014 60.06(19) . . ?
C00O N003 C00H 115.0(5) . . ?
C00R C004 C00J 120.4(5) . . ?
C00R C004 N006 118.3(5) . . ?
C00J C004 N006 120.6(5) . . ?
C00M N005 C00V 126.4(5) . . ?
C00M N005 Tb01 130.3(4) . . ?
C00V N005 Tb01 103.3(3) . . ?
C00O N006 C004 125.8(5) . . ?
C00O N006 Tb02 129.7(4) . . ?
C004 N006 Tb02 104.5(3) . . ?
C01O C007 C01A 107.5(6) . . ?
C01O C007 C00D 108.1(6) . . ?
C01A C007 C00D 107.7(5) . . ?
C01O C007 C00M 108.5(5) . . ?
C01A C007 C00M 107.8(6) . . ?
C00D C007 C00M 116.8(6) . . ?
C00M N008 C00A 114.8(5) . . ?
C014 C009 C00H 118.9(6) . . ?
C014 C009 C00Y 121.3(6) . . ?
C00H C009 C00Y 119.8(6) . . ?
C014 C009 Tb02 74.1(4) . . ?
C00H C009 Tb02 72.7(3) . . ?
C00Y C009 Tb02 125.4(4) . . ?
N008 C00A C00G 120.3(6) . . ?
N008 C00A C00C 119.8(6) . . ?
C00G C00A C00C 120.0(6) . . ?
N008 C00A Tb01 117.9(4) . . ?
C00G C00A Tb01 76.2(4) . . ?
C00C C00A Tb01 76.9(3) . . ?
C01K C00B H00A 109.5 . . ?
C01K C00B H00B 109.5 . . ?
H00A C00B H00B 109.5 . . ?
C01K C00B H00C 109.5 . . ?
H00A C00B H00C 109.5 . . ?
H00B C00B H00C 109.5 . . ?
C00E C00C C00A 118.0(6) . . ?
C00E C00C C01T 122.3(6) . . ?
C00A C00C C01T 119.7(6) . . ?
C00E C00C Tb01 73.4(4) . . ?
C00A C00C Tb01 74.1(3) . . ?
C01T C00C Tb01 122.7(4) . . ?
C007 C00D H00D 109.5 . . ?
C007 C00D H00E 109.5 . . ?
H00D C00D H00E 109.5 . . ?
C007 C00D H00F 109.5 . . ?
H00D C00D H00F 109.5 . . ?
H00E C00D H00F 109.5 . . ?
C00C C00E C00L 121.8(6) . . ?
C00C C00E Tb01 78.0(4) . . ?
C00L C00E Tb01 73.9(4) . . ?
C00C C00E H00G 119.1 . . ?
C00L C00E H00G 119.1 . . ?
Tb01 C00E H00G 119.9 . . ?
C00G C00F C00L 121.0(6) . . ?
C00G C00F Tb01 77.8(4) . . ?
C00L C00F Tb01 74.2(4) . . ?
C00G C00F H00H 119.5 . . ?
C00L C00F H00H 119.5 . . ?
Tb01 C00F H00H 119.4 . . ?
C00F C00G C00A 119.7(6) . . ?
C00F C00G C01K 122.1(6) . . ?
C00A C00G C01K 118.1(6) . . ?
C00F C00G Tb01 73.9(4) . . ?
C00A C00G Tb01 74.8(3) . . ?
C01K C00G Tb01 123.2(4) . . ?
N003 C00H C009 119.0(6) . . ?
N003 C00H C00S 120.1(6) . . ?
C009 C00H C00S 120.9(6) . . ?
N003 C00H Tb02 116.7(4) . . ?
C009 C00H Tb02 78.6(3) . . ?
C00S C00H Tb02 75.9(3) . . ?
C01Q C00I C01I 114.5(6) . . ?
C01Q C00I C01D 111.9(6) . . ?
C01I C00I C01D 108.9(6) . . ?
C01Q C00I H00I 107.1 . . ?
C01I C00I H00I 107.1 . . ?
C01D C00I H00I 107.1 . . ?
C01G C00J C004 118.7(6) . . ?
C01G C00J C01F 119.5(6) . . ?
C004 C00J C01F 121.8(6) . . ?
C01F C00K H00J 109.5 . . ?
C01F C00K H00K 109.5 . . ?
H00J C00K H00K 109.5 . . ?
C01F C00K H00L 109.5 . . ?
H00J C00K H00L 109.5 . . ?
H00K C00K H00L 109.5 . . ?
C00E C00L C00F 119.2(7) . . ?
C00E C00L Tb01 77.1(4) . . ?
C00F C00L Tb01 76.6(4) . . ?
C00E C00L H00M 120.4 . . ?
C00F C00L H00M 120.4 . . ?
Tb01 C00L H00M 116.8 . . ?
N008 C00M N005 119.4(6) . . ?
N008 C00M C007 111.8(5) . . ?
N005 C00M C007 128.9(5) . . ?
C01R C00N H00N 109.5 . . ?
C01R C00N H00O 109.5 . . ?
H00N C00N H00O 109.5 . . ?
C01R C00N H00P 109.5 . . ?
H00N C00N H00P 109.5 . . ?
H00O C00N H00P 109.5 . . ?
N003 C00O N006 119.8(6) . . ?
N003 C00O C01R 111.1(5) . . ?
N006 C00O C01R 129.1(6) . . ?
C00X C00P C01Y 114.7(7) . . ?
C00X C00P C01B 112.4(6) . . ?
C01Y C00P C01B 109.5(6) . . ?
C00X C00P H00Q 106.5 . . ?
C01Y C00P H00Q 106.5 . . ?
C01B C00P H00Q 106.5 . . ?
C01M C00Q C00S 121.8(6) . . ?
C01M C00Q Tb02 75.1(4) . . ?
C00S C00Q Tb02 76.5(4) . . ?
C01M C00Q H00R 119.1 . . ?
C00S C00Q H00R 119.1 . . ?
Tb02 C00Q H00R 120.3 . . ?
C004 C00R C013 118.8(6) . . ?
C004 C00R C011 121.9(5) . . ?
C013 C00R C011 119.3(6) . . ?
C00Q C00S C00H 117.8(6) . . ?
C00Q C00S C00T 122.5(6) . . ?
C00H C00S C00T 119.7(6) . . ?
C00Q C00S Tb02 74.7(4) . . ?
C00H C00S Tb02 74.6(3) . . ?
C00T C00S Tb02 121.1(4) . . ?
C00S C00T C015 113.4(6) . . ?
C00S C00T C010 109.0(6) . . ?
C015 C00T C010 110.4(6) . . ?
C00S C00T H00T 108.0 . . ?
C015 C00T H00T 108.0 . . ?
C010 C00T H00T 108.0 . . ?
C01R C00U H00S 109.5 . . ?
C01R C00U H00U 109.5 . . ?
H00S C00U H00U 109.5 . . ?
C01R C00U H00V 109.5 . . ?
H00S C00U H00V 109.5 . . ?
H00U C00U H00V 109.5 . . ?
C00X C00V C01Q 121.3(6) . . ?
C00X C00V N005 120.2(5) . . ?
C01Q C00V N005 117.9(5) . . ?
C01H C00W C01E 121.3(5) . . ?
C01H C00W Tb02 70.4(4) . . ?
C01E C00W Tb02 77.6(4) . . ?
C01H C00W Tb01 76.0(4) . . ?
C01E C00W Tb01 69.7(4) . . ?
Tb02 C00W Tb01 109.1(2) . . ?
C01H C00W H00W 118(5) . . ?
C01E C00W H00W 120(5) . . ?
Tb02 C00W H00W 120(5) . . ?
Tb01 C00W H00W 131(5) . . ?
C01N C00X C00V 118.8(6) . . ?
C01N C00X C00P 119.7(6) . . ?
C00V C00X C00P 121.5(6) . . ?
C009 C00Y C017 114.6(6) . . ?
C009 C00Y C01W 108.4(6) . . ?
C017 C00Y C01W 110.8(6) . . ?
C009 C00Y H00Y 107.6 . . ?
C017 C00Y H00Y 107.6 . . ?
C01W C00Y H00Y 107.6 . . ?
C011 C00Z H00X 109.5 . . ?
C011 C00Z H00Z 109.5 . . ?
H00X C00Z H00Z 109.5 . . ?
C011 C00Z H 109.5 . . ?
H00X C00Z H 109.5 . . ?
H00Z C00Z H 109.5 . . ?
C00T C010 H01A 109.5 . . ?
C00T C010 H01B 109.5 . . ?
H01A C010 H01B 109.5 . . ?
C00T C010 H01C 109.5 . . ?
H01A C010 H01C 109.5 . . ?
H01B C010 H01C 109.5 . . ?
C00R C011 C01S 111.2(6) . . ?
C00R C011 C00Z 115.0(5) . . ?
C01S C011 C00Z 109.1(6) . . ?
C00R C011 H011 107.0 . . ?
C01S C011 H011 107.0 . . ?
C00Z C011 H011 107.0 . . ?
C01T C012 H01D 109.5 . . ?
C01T C012 H01E 109.5 . . ?
H01D C012 H01E 109.5 . . ?
C01T C012 H01F 109.5 . . ?
H01D C012 H01F 109.5 . . ?
H01E C012 H01F 109.5 . . ?
C018 C013 C00R 120.8(6) . . ?
C018 C013 H013 119.6 . . ?
C00R C013 H013 119.6 . . ?
C01M C014 C009 120.4(6) . . ?
C01M C014 Tb02 73.6(4) . . ?
C009 C014 Tb02 77.4(4) . . ?
C01M C014 H014 119.8 . . ?
C009 C014 H014 119.8 . . ?
Tb02 C014 H014 120.2 . . ?
C00T C015 H01G 109.5 . . ?
C00T C015 H01H 109.5 . . ?
H01G C015 H01H 109.5 . . ?
C00T C015 H01I 109.5 . . ?
H01G C015 H01I 109.5 . . ?
H01H C015 H01I 109.5 . . ?
C01R C016 H01J 109.5 . . ?
C01R C016 H01K 109.5 . . ?
H01J C016 H01K 109.5 . . ?
C01R C016 H01L 109.5 . . ?
H01J C016 H01L 109.5 . . ?
H01K C016 H01L 109.5 . . ?
C00Y C017 H01M 109.5 . . ?
C00Y C017 H01N 109.5 . . ?
H01M C017 H01N 109.5 . . ?
C00Y C017 H01O 109.5 . . ?
H01M C017 H01O 109.5 . . ?
H01N C017 H01O 109.5 . . ?
C013 C018 C01G 120.3(6) . . ?
C013 C018 H018 119.8 . . ?
C01G C018 H018 119.8 . . ?
C01P C019 C01Q 121.3(7) . . ?
C01P C019 H019 119.3 . . ?
C01Q C019 H019 119.3 . . ?
C007 C01A H01P 109.5 . . ?
C007 C01A H01Q 109.5 . . ?
H01P C01A H01Q 109.5 . . ?
C007 C01A H01R 109.5 . . ?
H01P C01A H01R 109.5 . . ?
H01Q C01A H01R 109.5 . . ?
C00P C01B H01S 109.5 . . ?
C00P C01B H01T 109.5 . . ?
H01S C01B H01T 109.5 . . ?
C00P C01B H01U 109.5 . . ?
H01S C01B H01U 109.5 . . ?
H01T C01B H01U 109.5 . . ?
C01F C01C H01V 109.5 . . ?
C01F C01C H01W 109.5 . . ?
H01V C01C H01W 109.5 . . ?
C01F C01C H01X 109.5 . . ?
H01V C01C H01X 109.5 . . ?
H01W C01C H01X 109.5 . . ?
C00I C01D H01Y 109.5 . . ?
C00I C01D HA 109.5 . . ?
H01Y C01D HA 109.5 . . ?
C00I C01D HB 109.5 . . ?
H01Y C01D HB 109.5 . . ?
HA C01D HB 109.5 . . ?
C00W C01E C01X 118.1(6) . . ?
C00W C01E Tb01 76.7(4) . . ?
C01X C01E Tb01 77.7(4) . . ?
C00W C01E Tb02 70.0(4) . . ?
C01X C01E Tb02 66.8(3) . . ?
Tb01 C01E Tb02 108.8(3) . . ?
C00W C01E H01Z 124(6) . . ?
C01X C01E H01Z 115(6) . . ?
Tb01 C01E H01Z 133(6) . . ?
Tb02 C01E H01Z 118(6) . . ?
C00J C01F C01C 114.0(6) . . ?
C00J C01F C00K 112.1(5) . . ?
C01C C01F C00K 109.1(6) . . ?
C00J C01F H01 107.1 . . ?
C01C C01F H01 107.1 . . ?
C00K C01F H01 107.1 . . ?
C018 C01G C00J 120.9(6) . . ?
C018 C01G H1 119.5 . . ?
C00J C01G H1 119.5 . . ?
C00W C01H C01J 119.0(6) . . ?
C00W C01H Tb02 76.0(4) . . ?
C01J C01H Tb02 77.4(4) . . ?
C00W C01H Tb01 71.4(4) . . ?
C01J C01H Tb01 67.6(4) . . ?
Tb02 C01H Tb01 109.5(3) . . ?
C00W C01H H2 118(6) . . ?
C01J C01H H2 123(6) . . ?
Tb02 C01H H2 126(6) . . ?
Tb01 C01H H2 124(6) . . ?
C00I C01I H3 109.5 . . ?
C00I C01I HC 109.5 . . ?
H3 C01I HC 109.5 . . ?
C00I C01I HD 109.5 . . ?
H3 C01I HD 109.5 . . ?
HC C01I HD 109.5 . . ?
C01L C01J C01H 118.7(6) . . ?
C01L C01J Tb01 73.6(4) . . ?
C01H C01J Tb01 79.0(4) . . ?
C01L C01J Tb02 71.5(4) . . ?
C01H C01J Tb02 69.0(4) . . ?
Tb01 C01J Tb02 110.8(3) . . ?
C01L C01J H4 121(5) . . ?
C01H C01J H4 119(5) . . ?
Tb01 C01J H4 129(5) . . ?
Tb02 C01J H4 121(5) . . ?
C01V C01K C00G 114.2(6) . . ?
C01V C01K C00B 110.7(6) . . ?
C00G C01K C00B 109.3(6) . . ?
C01V C01K H5 107.5 . . ?
C00G C01K H5 107.5 . . ?
C00B C01K H5 107.5 . . ?
C01X C01L C01J 121.5(5) . . ?
C01X C01L Tb01 77.7(4) . . ?
C01J C01L Tb01 72.3(4) . . ?
C01X C01L Tb02 71.0(4) . . ?
C01J C01L Tb02 75.5(4) . . ?
Tb01 C01L Tb02 112.0(2) . . ?
C01X C01L H6 118(4) . . ?
C01J C01L H6 121(4) . . ?
Tb01 C01L H6 127(5) . . ?
Tb02 C01L H6 121(5) . . ?
C00Q C01M C014 119.9(6) . . ?
C00Q C01M Tb02 76.0(4) . . ?
C014 C01M Tb02 77.6(4) . . ?
C00Q C01M H7 120.0 . . ?
C014 C01M H7 120.0 . . ?
Tb02 C01M H7 117.2 . . ?
C01P C01N C00X 120.1(7) . . ?
C01P C01N H8 120.0 . . ?
C00X C01N H8 120.0 . . ?
C007 C01O H9 109.5 . . ?
C007 C01O HE 109.5 . . ?
H9 C01O HE 109.5 . . ?
C007 C01O HF 109.5 . . ?
H9 C01O HF 109.5 . . ?
HE C01O HF 109.5 . . ?
C019 C01P C01N 120.7(6) . . ?
C019 C01P H10 119.6 . . ?
C01N C01P H10 119.6 . . ?
C019 C01Q C00V 117.8(6) . . ?
C019 C01Q C00I 120.7(6) . . ?
C00V C01Q C00I 121.5(6) . . ?
C00U C01R C00N 108.3(6) . . ?
C00U C01R C016 107.8(6) . . ?
C00N C01R C016 107.6(5) . . ?
C00U C01R C00O 107.8(5) . . ?
C00N C01R C00O 107.9(5) . . ?
C016 C01R C00O 117.1(5) . . ?
C011 C01S H11 109.5 . . ?
C011 C01S HG 109.5 . . ?
H11 C01S HG 109.5 . . ?
C011 C01S HH 109.5 . . ?
H11 C01S HH 109.5 . . ?
HG C01S HH 109.5 . . ?
C00C C01T C01U 113.9(6) . . ?
C00C C01T C012 108.4(6) . . ?
C01U C01T C012 110.1(6) . . ?
C00C C01T H12 108.1 . . ?
C01U C01T H12 108.1 . . ?
C012 C01T H12 108.1 . . ?
C01T C01U H13 109.5 . . ?
C01T C01U HI 109.5 . . ?
H13 C01U HI 109.5 . . ?
C01T C01U HJ 109.5 . . ?
H13 C01U HJ 109.5 . . ?
HI C01U HJ 109.5 . . ?
C01K C01V H14 109.5 . . ?
C01K C01V HK 109.5 . . ?
H14 C01V HK 109.5 . . ?
C01K C01V HL 109.5 . . ?
H14 C01V HL 109.5 . . ?
HK C01V HL 109.5 . . ?
C00Y C01W H15 109.5 . . ?
C00Y C01W HM 109.5 . . ?
H15 C01W HM 109.5 . . ?
C00Y C01W HN 109.5 . . ?
H15 C01W HN 109.5 . . ?
HM C01W HN 109.5 . . ?
C01L C01X C01E 118.7(6) . . ?
C01L C01X Tb02 75.5(4) . . ?
C01E C01X Tb02 79.9(4) . . ?
C01L C01X Tb01 69.4(4) . . ?
C01E C01X Tb01 68.4(3) . . ?
Tb02 C01X Tb01 110.4(2) . . ?
C01L C01X H16 117(5) . . ?
C01E C01X H16 119(5) . . ?
Tb02 C01X H16 137(5) . . ?
Tb01 C01X H16 112(5) . . ?
C00P C01Y H17 109.5 . . ?
C00P C01Y HO 109.5 . . ?
H17 C01Y HO 109.5 . . ?
C00P C01Y HP 109.5 . . ?
H17 C01Y HP 109.5 . . ?
HO C01Y HP 109.5 . . ?

loop_
_geom_bond_atom_site_label_1
_geom_bond_atom_site_label_2
_geom_bond_distance
_geom_bond_site_symmetry_2
_geom_bond_publ_flag
Tb01 C01J 2.451(7) . ?
Tb01 C01E 2.451(7) . ?
Tb01 C01L 2.469(7) . ?
Tb01 N005 2.482(5) . ?
Tb01 C00W 2.543(7) . ?
Tb01 C01X 2.576(6) . ?
Tb01 C01H 2.603(7) . ?
Tb01 C00L 2.766(7) . ?
Tb01 C00F 2.797(6) . ?
Tb01 C00E 2.805(6) . ?
Tb01 C00A 2.827(6) . ?
Tb01 C00G 2.845(6) . ?
Tb02 N006 2.447(5) . ?
Tb02 C01X 2.457(6) . ?
Tb02 C01H 2.458(7) . ?
Tb02 C01L 2.516(7) . ?
Tb02 C00W 2.531(7) . ?
Tb02 C01J 2.569(7) . ?
Tb02 C01E 2.631(7) . ?
Tb02 C01M 2.795(7) . ?
Tb02 C00Q 2.806(6) . ?
Tb02 C00H 2.812(6) . ?
Tb02 C00S 2.829(6) . ?
Tb02 C014 2.845(6) . ?
N003 C00O 1.315(8) . ?
N003 C00H 1.395(8) . ?
C004 C00R 1.405(9) . ?
C004 C00J 1.414(9) . ?
C004 N006 1.426(7) . ?
N005 C00M 1.360(8) . ?
N005 C00V 1.427(8) . ?
N006 C00O 1.366(8) . ?
C007 C01O 1.525(10) . ?
C007 C01A 1.544(10) . ?
C007 C00D 1.544(9) . ?
C007 C00M 1.553(9) . ?
N008 C00M 1.325(8) . ?
N008 C00A 1.392(8) . ?
C009 C014 1.412(9) . ?
C009 C00H 1.417(9) . ?
C009 C00Y 1.518(9) . ?
C00A C00G 1.424(10) . ?
C00A C00C 1.425(9) . ?
C00B C01K 1.537(9) . ?
C00B H00A 0.9800 . ?
C00B H00B 0.9800 . ?
C00B H00C 0.9800 . ?
C00C C00E 1.400(9) . ?
C00C C01T 1.516(9) . ?
C00D H00D 0.9800 . ?
C00D H00E 0.9800 . ?
C00D H00F 0.9800 . ?
C00E C00L 1.397(10) . ?
C00E H00G 0.9500 . ?
C00F C00G 1.378(10) . ?
C00F C00L 1.403(10) . ?
C00F H00H 0.9500 . ?
C00G C01K 1.534(9) . ?
C00H C00S 1.434(9) . ?
C00I C01Q 1.518(10) . ?
C00I C01I 1.527(9) . ?
C00I C01D 1.532(9) . ?
C00I H00I 1.0000 . ?
C00J C01G 1.404(9) . ?
C00J C01F 1.517(9) . ?
C00K C01F 1.544(9) . ?
C00K H00J 0.9800 . ?
C00K H00K 0.9800 . ?
C00K H00L 0.9800 . ?
C00L H00M 0.9500 . ?
C00N C01R 1.535(10) . ?
C00N H00N 0.9800 . ?
C00N H00O 0.9800 . ?
C00N H00P 0.9800 . ?
C00O C01R 1.556(9) . ?
C00P C00X 1.522(10) . ?
C00P C01Y 1.523(10) . ?
C00P C01B 1.533(10) . ?
C00P H00Q 1.0000 . ?
C00Q C01M 1.400(10) . ?
C00Q C00S 1.402(9) . ?
C00Q H00R 0.9500 . ?
C00R C013 1.409(9) . ?
C00R C011 1.524(9) . ?
C00S C00T 1.505(9) . ?
C00T C015 1.511(10) . ?
C00T C010 1.529(10) . ?
C00T H00T 1.0000 . ?
C00U C01R 1.524(9) . ?
C00U H00S 0.9800 . ?
C00U H00U 0.9800 . ?
C00U H00V 0.9800 . ?
C00V C00X 1.402(8) . ?
C00V C01Q 1.416(9) . ?
C00W C01H 1.443(10) . ?
C00W C01E 1.445(10) . ?
C00W H00W 0.95(7) . ?
C00X C01N 1.400(9) . ?
C00Y C017 1.519(10) . ?
C00Y C01W 1.540(9) . ?
C00Y H00Y 1.0000 . ?
C00Z C011 1.526(9) . ?
C00Z H00X 0.9800 . ?
C00Z H00Z 0.9800 . ?
C00Z H 0.9800 . ?
C010 H01A 0.9800 . ?
C010 H01B 0.9800 . ?
C010 H01C 0.9800 . ?
C011 C01S 1.527(10) . ?
C011 H011 1.0000 . ?
C012 C01T 1.537(9) . ?
C012 H01D 0.9800 . ?
C012 H01E 0.9800 . ?
C012 H01F 0.9800 . ?
C013 C018 1.381(9) . ?
C013 H013 0.9500 . ?
C014 C01M 1.402(10) . ?
C014 H014 0.9500 . ?
C015 H01G 0.9800 . ?
C015 H01H 0.9800 . ?
C015 H01I 0.9800 . ?
C016 C01R 1.545(9) . ?
C016 H01J 0.9800 . ?
C016 H01K 0.9800 . ?
C016 H01L 0.9800 . ?
C017 H01M 0.9800 . ?
C017 H01N 0.9800 . ?
C017 H01O 0.9800 . ?
C018 C01G 1.380(10) . ?
C018 H018 0.9500 . ?
C019 C01P 1.370(11) . ?
C019 C01Q 1.402(9) . ?
C019 H019 0.9500 . ?
C01A H01P 0.9800 . ?
C01A H01Q 0.9800 . ?
C01A H01R 0.9800 . ?
C01B H01S 0.9800 . ?
C01B H01T 0.9800 . ?
C01B H01U 0.9800 . ?
C01C C01F 1.534(10) . ?
C01C H01V 0.9800 . ?
C01C H01W 0.9800 . ?
C01C H01X 0.9800 . ?
C01D H01Y 0.9800 . ?
C01D HA 0.9800 . ?
C01D HB 0.9800 . ?
C01E C01X 1.470(10) . ?
C01E H01Z 0.92(10) . ?
C01F H01 1.0000 . ?
C01G H1 0.9500 . ?
C01H C01J 1.459(10) . ?
C01H H2 0.78(9) . ?
C01I H3 0.9800 . ?
C01I HC 0.9800 . ?
C01I HD 0.9800 . ?
C01J C01L 1.443(10) . ?
C01J H4 0.87(8) . ?
C01K C01V 1.516(10) . ?
C01K H5 1.0000 . ?
C01L C01X 1.432(9) . ?
C01L H6 0.92(6) . ?
C01M H7 0.9500 . ?
C01N C01P 1.397(12) . ?
C01N H8 0.9500 . ?
C01O H9 0.9800 . ?
C01O HE 0.9800 . ?
C01O HF 0.9800 . ?
C01P H10 0.9500 . ?
C01S H11 0.9800 . ?
C01S HG 0.9800 . ?
C01S HH 0.9800 . ?
C01T C01U 1.525(10) . ?
C01T H12 1.0000 . ?
C01U H13 0.9800 . ?
C01U HI 0.9800 . ?
C01U HJ 0.9800 . ?
C01V H14 0.9800 . ?
C01V HK 0.9800 . ?
C01V HL 0.9800 . ?
C01W H15 0.9800 . ?
C01W HM 0.9800 . ?
C01W HN 0.9800 . ?
C01X H16 0.92(3) . ?
C01Y H17 0.9800 . ?
C01Y HO 0.9800 . ?
C01Y HP 0.9800 . ?

loop_
_geom_torsion_atom_site_label_1
_geom_torsion_atom_site_label_2
_geom_torsion_atom_site_label_3
_geom_torsion_atom_site_label_4
_geom_torsion
_geom_torsion_site_symmetry_1
_geom_torsion_site_symmetry_2
_geom_torsion_site_symmetry_3
_geom_torsion_site_symmetry_4
_geom_torsion_publ_flag
C00R C004 N006 C00O -106.0(7) . . . . ?
C00J C004 N006 C00O 83.5(8) . . . . ?
C00R C004 N006 Tb02 74.5(5) . . . . ?
C00J C004 N006 Tb02 -96.1(5) . . . . ?
C00M N008 C00A C00G -87.4(7) . . . . ?
C00M N008 C00A C00C 92.7(7) . . . . ?
C00M N008 C00A Tb01 2.3(7) . . . . ?
N008 C00A C00C C00E -175.6(5) . . . . ?
C00G C00A C00C C00E 4.5(9) . . . . ?
Tb01 C00A C00C C00E -60.8(5) . . . . ?
N008 C00A C00C C01T 4.2(9) . . . . ?
C00G C00A C00C C01T -175.7(6) . . . . ?
Tb01 C00A C00C C01T 119.0(5) . . . . ?
N008 C00A C00C Tb01 -114.8(5) . . . . ?
C00G C00A C00C Tb01 65.3(5) . . . . ?
C00A C00C C00E C00L -1.1(9) . . . . ?
C01T C00C C00E C00L 179.1(6) . . . . ?
Tb01 C00C C00E C00L -62.3(6) . . . . ?
C00A C00C C00E Tb01 61.2(5) . . . . ?
C01T C00C C00E Tb01 -118.6(6) . . . . ?
C00L C00F C00G C00A 1.5(9) . . . . ?
Tb01 C00F C00G C00A -61.4(6) . . . . ?
C00L C00F C00G C01K -177.7(6) . . . . ?
Tb01 C00F C00G C01K 119.4(6) . . . . ?
C00L C00F C00G Tb01 62.9(6) . . . . ?
N008 C00A C00G C00F 175.3(6) . . . . ?
C00C C00A C00G C00F -4.8(9) . . . . ?
Tb01 C00A C00G C00F 60.9(6) . . . . ?
N008 C00A C00G C01K -5.4(9) . . . . ?
C00C C00A C00G C01K 174.5(5) . . . . ?
Tb01 C00A C00G C01K -119.8(5) . . . . ?
N008 C00A C00G Tb01 114.4(5) . . . . ?
C00C C00A C00G Tb01 -65.7(5) . . . . ?
C00O N003 C00H C009 -85.4(7) . . . . ?
C00O N003 C00H C00S 94.8(7) . . . . ?
C00O N003 C00H Tb02 6.1(7) . . . . ?
C014 C009 C00H N003 174.3(5) . . . . ?
C00Y C009 C00H N003 -7.0(9) . . . . ?
Tb02 C009 C00H N003 114.4(5) . . . . ?
C014 C009 C00H C00S -5.8(9) . . . . ?
C00Y C009 C00H C00S 172.8(5) . . . . ?
Tb02 C009 C00H C00S -65.8(5) . . . . ?
C014 C009 C00H Tb02 60.0(5) . . . . ?
C00Y C009 C00H Tb02 -121.4(5) . . . . ?
C00R C004 C00J C01G 0.1(9) . . . . ?
N006 C004 C00J C01G 170.5(6) . . . . ?
C00R C004 C00J C01F 179.5(6) . . . . ?
N006 C004 C00J C01F -10.1(9) . . . . ?
C00C C00E C00L C00F -2.1(10) . . . . ?
Tb01 C00E C00L C00F -66.4(6) . . . . ?
C00C C00E C00L Tb01 64.3(6) . . . . ?
C00G C00F C00L C00E 1.9(10) . . . . ?
Tb01 C00F C00L C00E 66.6(6) . . . . ?
C00G C00F C00L Tb01 -64.8(6) . . . . ?
C00A N008 C00M N005 -1.5(8) . . . . ?
C00A N008 C00M C007 178.3(6) . . . . ?
C00V N005 C00M N008 178.9(6) . . . . ?
Tb01 N005 C00M N008 -0.3(9) . . . . ?
C00V N005 C00M C007 -0.9(10) . . . . ?
Tb01 N005 C00M C007 179.9(5) . . . . ?
C01O C007 C00M N008 62.7(7) . . . . ?
C01A C007 C00M N008 -53.4(7) . . . . ?
C00D C007 C00M N008 -174.8(6) . . . . ?
C01O C007 C00M N005 -117.4(7) . . . . ?
C01A C007 C00M N005 126.4(7) . . . . ?
C00D C007 C00M N005 5.1(10) . . . . ?
C00H N003 C00O N006 -3.3(9) . . . . ?
C00H N003 C00O C01R 176.0(5) . . . . ?
C004 N006 C00O N003 178.5(6) . . . . ?
Tb02 N006 C00O N003 -2.0(9) . . . . ?
C004 N006 C00O C01R -0.6(10) . . . . ?
Tb02 N006 C00O C01R 178.8(5) . . . . ?
C00J C004 C00R C013 0.5(9) . . . . ?
N006 C004 C00R C013 -170.1(5) . . . . ?
C00J C004 C00R C011 -179.0(6) . . . . ?
N006 C004 C00R C011 10.4(9) . . . . ?
C01M C00Q C00S C00H 0.4(9) . . . . ?
Tb02 C00Q C00S C00H 62.9(5) . . . . ?
C01M C00Q C00S C00T 180.0(6) . . . . ?
Tb02 C00Q C00S C00T -117.5(6) . . . . ?
C01M C00Q C00S Tb02 -62.6(6) . . . . ?
N003 C00H C00S C00Q -176.0(5) . . . . ?
C009 C00H C00S C00Q 4.2(9) . . . . ?
Tb02 C00H C00S C00Q -63.0(5) . . . . ?
N003 C00H C00S C00T 4.4(9) . . . . ?
C009 C00H C00S C00T -175.4(6) . . . . ?
Tb02 C00H C00S C00T 117.4(5) . . . . ?
N003 C00H C00S Tb02 -113.0(5) . . . . ?
C009 C00H C00S Tb02 67.2(5) . . . . ?
C00Q C00S C00T C015 15.6(9) . . . . ?
C00H C00S C00T C015 -164.8(6) . . . . ?
Tb02 C00S C00T C015 -75.5(7) . . . . ?
C00Q C00S C00T C010 -107.7(7) . . . . ?
C00H C00S C00T C010 71.8(8) . . . . ?
Tb02 C00S C00T C010 161.1(4) . . . . ?
C00M N005 C00V C00X 83.4(8) . . . . ?
Tb01 N005 C00V C00X -97.2(5) . . . . ?
C00M N005 C00V C01Q -105.7(7) . . . . ?
Tb01 N005 C00V C01Q 73.7(5) . . . . ?
C01Q C00V C00X C01N 1.1(9) . . . . ?
N005 C00V C00X C01N 171.7(6) . . . . ?
C01Q C00V C00X C00P 179.2(6) . . . . ?
N005 C00V C00X C00P -10.2(9) . . . . ?
C01Y C00P C00X C01N 30.5(9) . . . . ?
C01B C00P C00X C01N -95.5(7) . . . . ?
C01Y C00P C00X C00V -147.6(6) . . . . ?
C01B C00P C00X C00V 86.4(7) . . . . ?
C014 C009 C00Y C017 -21.0(9) . . . . ?
C00H C009 C00Y C017 160.4(6) . . . . ?
Tb02 C009 C00Y C017 71.2(7) . . . . ?
C014 C009 C00Y C01W 103.3(7) . . . . ?
C00H C009 C00Y C01W -75.3(8) . . . . ?
Tb02 C009 C00Y C01W -164.5(5) . . . . ?
C004 C00R C011 C01S 89.2(7) . . . . ?
C013 C00R C011 C01S -90.3(7) . . . . ?
C004 C00R C011 C00Z -146.1(6) . . . . ?
C013 C00R C011 C00Z 34.4(8) . . . . ?
C004 C00R C013 C018 -0.5(9) . . . . ?
C011 C00R C013 C018 179.0(6) . . . . ?
C00H C009 C014 C01M 3.0(9) . . . . ?
C00Y C009 C014 C01M -175.7(6) . . . . ?
Tb02 C009 C014 C01M 62.2(6) . . . . ?
C00H C009 C014 Tb02 -59.2(5) . . . . ?
C00Y C009 C014 Tb02 122.1(6) . . . . ?
C00R C013 C018 C01G 0.0(10) . . . . ?
C01H C00W C01E C01X -9.8(11) . . . . ?
Tb02 C00W C01E C01X 47.9(5) . . . . ?
Tb01 C00W C01E C01X -68.1(5) . . . . ?
C01H C00W C01E Tb01 58.3(7) . . . . ?
Tb02 C00W C01E Tb01 115.98(18) . . . . ?
C01H C00W C01E Tb02 -57.7(6) . . . . ?
Tb01 C00W C01E Tb02 -115.98(18) . . . . ?
C01G C00J C01F C01C 38.2(8) . . . . ?
C004 C00J C01F C01C -141.1(6) . . . . ?
C01G C00J C01F C00K -86.4(7) . . . . ?
C004 C00J C01F C00K 94.2(7) . . . . ?
C013 C018 C01G C00J 0.6(10) . . . . ?
C004 C00J C01G C018 -0.7(9) . . . . ?
C01F C00J C01G C018 179.9(6) . . . . ?
C01E C00W C01H C01J -5.5(11) . . . . ?
Tb02 C00W C01H C01J -66.7(5) . . . . ?
Tb01 C00W C01H C01J 49.8(5) . . . . ?
C01E C00W C01H Tb02 61.2(7) . . . . ?
Tb01 C00W C01H Tb02 116.5(2) . . . . ?
C01E C00W C01H Tb01 -55.3(7) . . . . ?
Tb02 C00W C01H Tb01 -116.5(2) . . . . ?
C00W C01H C01J C01L 12.7(9) . . . . ?
Tb02 C01H C01J C01L -53.3(6) . . . . ?
Tb01 C01H C01J C01L 64.3(5) . . . . ?
C00W C01H C01J Tb01 -51.6(6) . . . . ?
Tb02 C01H C01J Tb01 -117.5(2) . . . . ?
C00W C01H C01J Tb02 66.0(6) . . . . ?
Tb01 C01H C01J Tb02 117.5(2) . . . . ?
C00F C00G C01K C01V -20.0(9) . . . . ?
C00A C00G C01K C01V 160.8(6) . . . . ?
Tb01 C00G C01K C01V 71.1(7) . . . . ?
C00F C00G C01K C00B 104.5(7) . . . . ?
C00A C00G C01K C00B -74.7(8) . . . . ?
Tb01 C00G C01K C00B -164.3(5) . . . . ?
C01H C01J C01L C01X -4.4(10) . . . . ?
Tb01 C01J C01L C01X 62.8(6) . . . . ?
Tb02 C01J C01L C01X -56.5(6) . . . . ?
C01H C01J C01L Tb01 -67.2(5) . . . . ?
Tb02 C01J C01L Tb01 -119.27(19) . . . . ?
C01H C01J C01L Tb02 52.1(5) . . . . ?
Tb01 C01J C01L Tb02 119.27(19) . . . . ?
C00S C00Q C01M C014 -3.2(10) . . . . ?
Tb02 C00Q C01M C014 -66.5(6) . . . . ?
C00S C00Q C01M Tb02 63.3(6) . . . . ?
C009 C014 C01M C00Q 1.5(10) . . . . ?
Tb02 C014 C01M C00Q 65.6(6) . . . . ?
C009 C014 C01M Tb02 -64.1(6) . . . . ?
C00V C00X C01N C01P -0.5(10) . . . . ?
C00P C00X C01N C01P -178.6(6) . . . . ?
C01Q C019 C01P C01N 0.8(10) . . . . ?
C00X C01N C01P C019 -0.5(10) . . . . ?
C01P C019 C01Q C00V -0.2(9) . . . . ?
C01P C019 C01Q C00I 179.7(6) . . . . ?
C00X C00V C01Q C019 -0.7(9) . . . . ?
N005 C00V C01Q C019 -171.6(5) . . . . ?
C00X C00V C01Q C00I 179.4(6) . . . . ?
N005 C00V C01Q C00I 8.5(9) . . . . ?
C01I C00I C01Q C019 30.5(9) . . . . ?
C01D C00I C01Q C019 -94.0(7) . . . . ?
C01I C00I C01Q C00V -149.6(6) . . . . ?
C01D C00I C01Q C00V 85.9(7) . . . . ?
N003 C00O C01R C00U 62.9(7) . . . . ?
N006 C00O C01R C00U -117.9(7) . . . . ?
N003 C00O C01R C00N -53.9(7) . . . . ?
N006 C00O C01R C00N 125.3(7) . . . . ?
N003 C00O C01R C016 -175.5(6) . . . . ?
N006 C00O C01R C016 3.7(10) . . . . ?
C00E C00C C01T C01U 16.3(9) . . . . ?
C00A C00C C01T C01U -163.5(6) . . . . ?
Tb01 C00C C01T C01U -74.0(7) . . . . ?
C00E C00C C01T C012 -106.7(7) . . . . ?
C00A C00C C01T C012 73.6(7) . . . . ?
Tb01 C00C C01T C012 163.1(4) . . . . ?
C01J C01L C01X C01E -11.0(10) . . . . ?
Tb01 C01L C01X C01E 49.2(5) . . . . ?
Tb02 C01L C01X C01E -69.6(5) . . . . ?
C01J C01L C01X Tb02 58.7(6) . . . . ?
Tb01 C01L C01X Tb02 118.76(18) . . . . ?
C01J C01L C01X Tb01 -60.1(6) . . . . ?
Tb02 C01L C01X Tb01 -118.76(19) . . . . ?
C00W C01E C01X C01L 17.9(9) . . . . ?
Tb01 C01E C01X C01L -49.6(5) . . . . ?
Tb02 C01E C01X C01L 67.2(5) . . . . ?
C00W C01E C01X Tb02 -49.4(6) . . . . ?
Tb01 C01E C01X Tb02 -116.8(2) . . . . ?
C00W C01E C01X Tb01 67.5(6) . . . . ?
Tb02 C01E C01X Tb01 116.8(2) . . . . ?
